data_1567190
loop_
_publ_author_name
'Wang, Yue'
'Li, Er-Qing'
'Duan, Zheng'

_publ_section_title
;
 Ligand-dependent, palladium-catalyzed stereodivergent synthesis of chiral
 tetrahydroquinolines.
;
_journal_issue 27
_journal_name_full 'Chemical science'
_journal_page_first 8131
_journal_page_last 8136
_journal_paper_doi 10.1039/d2sc02771b
_journal_volume 13
_journal_year 2022
_chemical_absolute_configuration rm
_chemical_formula_moiety 'C28 H26 N3 O3'
_chemical_formula_sum 'C28 H26 N3 O3'
_chemical_formula_weight 452.52
_space_group_crystal_system monoclinic
_space_group_IT_number 4
_space_group_name_Hall 'P 2yb'
_space_group_name_H-M_alt 'P 1 21 1'
_atom_sites_solution_hydrogens geom
_atom_sites_solution_primary dual
_audit_creation_date 2022-01-03
_audit_creation_method
;
Olex2 1.3
(compiled 2020.07.31 svn.rc2a77460 for OlexSys, GUI svn.r6145)
;
_audit_update_record
;
2022-01-05 deposited with the CCDC.	2022-06-20 downloaded from the CCDC.
;
_cell_angle_alpha 90
_cell_angle_beta 101.501(13)
_cell_angle_gamma 90
_cell_formula_units_Z 2
_cell_length_a 8.647(3)
_cell_length_b 20.509(7)
_cell_length_c 8.8540(18)
_cell_measurement_reflns_used 9908
_cell_measurement_temperature 298.0
_cell_measurement_theta_max 26.85
_cell_measurement_theta_min 2.41
_cell_volume 1538.7(8)
_computing_cell_refinement 'SAINT v8.37A (Bruker, 2015)'
_computing_data_reduction 'SAINT v8.37A (Bruker, 2015)'
_computing_molecular_graphics 'Olex2 1.3 (Dolomanov et al., 2009)'
_computing_publication_material 'Olex2 1.3 (Dolomanov et al., 2009)'
_computing_structure_refinement 'SHELXL 2018/3 (Sheldrick, 2015)'
_computing_structure_solution 'SHELXT 2018/2 (Sheldrick, 2018)'
_diffrn_ambient_temperature 298.0
_diffrn_measured_fraction_theta_full 0.998
_diffrn_measured_fraction_theta_max 0.993
_diffrn_measurement_device_type 'Bruker APEX-II CCD'
_diffrn_measurement_method '\f and \w scans'
_diffrn_radiation_type MoK\a
_diffrn_radiation_wavelength 0.71073
_diffrn_reflns_av_R_equivalents 0.0321
_diffrn_reflns_av_unetI/netI 0.0291
_diffrn_reflns_Laue_measured_fraction_full 0.998
_diffrn_reflns_Laue_measured_fraction_max 0.993
_diffrn_reflns_limit_h_max 11
_diffrn_reflns_limit_h_min -11
_diffrn_reflns_limit_k_max 26
_diffrn_reflns_limit_k_min -26
_diffrn_reflns_limit_l_max 11
_diffrn_reflns_limit_l_min -10
_diffrn_reflns_number 25966
_diffrn_reflns_point_group_measured_fraction_full 0.996
_diffrn_reflns_point_group_measured_fraction_max 0.990
_diffrn_reflns_theta_full 25.242
_diffrn_reflns_theta_max 27.520
_diffrn_reflns_theta_min 1.986
_diffrn_source_current 1.0
_diffrn_source_power 0.05
_diffrn_source_voltage 50.0
_diffrn_standards_number 0
_exptl_absorpt_coefficient_mu 0.064
_exptl_absorpt_correction_T_max 0.7456
_exptl_absorpt_correction_T_min 0.7061
_exptl_absorpt_correction_type refdelf
_exptl_crystal_colour 'metallic light white'
_exptl_crystal_colour_lustre metallic
_exptl_crystal_colour_modifier light
_exptl_crystal_colour_primary white
_exptl_crystal_density_diffrn 0.977
_exptl_crystal_description block
_exptl_crystal_F_000 478
_exptl_crystal_size_max 0.1
_exptl_crystal_size_mid 0.1
_exptl_crystal_size_min 0.1
_refine_diff_density_max 0.396
_refine_diff_density_min -0.494
_refine_diff_density_rms 0.126
_refine_ls_abs_structure_details
;
 Flack x determined using 2493 quotients [(I+)-(I-)]/[(I+)+(I-)]
 (Parsons, Flack and Wagner, Acta Cryst. B69 (2013) 249-259).
;
_refine_ls_abs_structure_Flack -0.1(3)
_refine_ls_extinction_coef 0.075(13)
_refine_ls_extinction_expression Fc^*^=kFc[1+0.001xFc^2^\l^3^/sin(2\q)]^-1/4^
_refine_ls_extinction_method 'SHELXL-2018/3 (Sheldrick 2018)'
_refine_ls_goodness_of_fit_ref 1.057
_refine_ls_hydrogen_treatment constr
_refine_ls_matrix_type full
_refine_ls_number_parameters 310
_refine_ls_number_reflns 7032
_refine_ls_number_restraints 1
_refine_ls_restrained_S_all 1.057
_refine_ls_R_factor_all 0.0775
_refine_ls_R_factor_gt 0.0653
_refine_ls_shift/su_max 0.001
_refine_ls_shift/su_mean 0.000
_refine_ls_structure_factor_coef Fsqd
_refine_ls_weighting_details 'w=1/[\s^2^(Fo^2^)+(0.1455P)^2^] where P=(Fo^2^+2Fc^2^)/3'
_refine_ls_weighting_scheme calc
_refine_ls_wR_factor_gt 0.1751
_refine_ls_wR_factor_ref 0.1925
_reflns_Friedel_coverage 0.938
_reflns_Friedel_fraction_full 0.994
_reflns_Friedel_fraction_max 0.987
_reflns_number_gt 5950
_reflns_number_total 7032
_reflns_threshold_expression 'I > 2\s(I)'
_cod_data_source_file d2sc02771b2.cif
_cod_data_source_block mo_20211228m_0m
_cod_depositor_comments 'Adding full bibliography for 1567188--1567191.cif.'
_cod_database_code 1567190
_shelx_shelxl_version_number 2018/3
_shelx_space_group_comment
;
The symmetry employed for this shelxl refinement is uniquely defined
by the following loop, which should always be used as a source of
symmetry information in preference to the above space-group names.
They are only intended as comments.
;
_shelx_estimated_absorpt_t_max 0.994
_shelx_estimated_absorpt_t_min 0.994
_olex2_refinement_description
;
1. Fixed Uiso
 At 1.2 times of:
  All C(H) groups, All C(H,H) groups, All N(H) groups
 At 1.5 times of:
  All C(H,H,H) groups
2.a Ternary CH refined with riding coordinates:
 C00N(H00N), C00O(H00O)
2.b Aromatic/amide H refined with riding coordinates:
 N006(H006), C00B(H00B), C00D(H00D), C00E(H00E), C00G(H00G), C00J(H00J),
 C00L(H00L), C00M(H00M), C00P(H00P), C00R(H00R), C00S(H00S), C00T(H00T),
 C00V(H00V), C00W(H00W), C00X(H00X), C00Y(H00Y)
2.c X=CH2 refined with riding coordinates:
 C1(H1A,H1B)
2.d Idealised Me refined as rotating group:
 C00I(H00A,H00C,H00F), C00U(H00H,H00I,H00K)
;
_smtbx_masks_void_probe_radius 1.2
_smtbx_masks_void_truncation_radius 1.2
_olex2_submission_special_instructions 'No special instructions were received'

loop_
_space_group_symop_operation_xyz
'x, y, z'
'-x, y+1/2, -z'

loop_
_atom_site_label
_atom_site_type_symbol
_atom_site_fract_x
_atom_site_fract_y
_atom_site_fract_z
_atom_site_U_iso_or_equiv
_atom_site_adp_type
_atom_site_occupancy
_atom_site_site_symmetry_order
_atom_site_calc_flag
_atom_site_refinement_flags_posn
_atom_site_refinement_flags_adp
_atom_site_refinement_flags_occupancy
_atom_site_disorder_assembly
_atom_site_disorder_group
O001 O 0.1684(3) 0.57461(16) 0.6722(3) 0.0645(7) Uani 1 1 d . . . . .
O002 O 0.3435(3) 0.40618(11) 0.3839(3) 0.0578(6) Uani 1 1 d . . . . .
O003 O 0.3518(4) 0.65022(16) 0.7781(3) 0.0701(8) Uani 1 1 d . . . . .
N004 N 0.3606(3) 0.60172(14) 0.5456(3) 0.0449(6) Uani 1 1 d . . . . .
N005 N 0.3925(3) 0.44603(12) 0.1547(3) 0.0442(5) Uani 1 1 d . . . . .
N006 N 0.4209(3) 0.50783(13) 0.0927(3) 0.0454(6) Uani 1 1 d . . . . .
H006 H 0.427064 0.515356 -0.001509 0.055 Uiso 1 1 calc R U . . .
C007 C 0.6267(3) 0.59324(16) 0.5033(3) 0.0453(6) Uani 1 1 d . . . . .
C008 C 0.3702(4) 0.39163(16) 0.0543(4) 0.0500(7) Uani 1 1 d . . . . .
C009 C 0.1483(3) 0.56998(17) 0.3219(3) 0.0479(7) Uani 1 1 d . . . . .
C00A C 0.2968(4) 0.61149(18) 0.6749(4) 0.0521(7) Uani 1 1 d . . . . .
C00B C 0.7718(4) 0.61981(19) 0.4962(4) 0.0546(8) Uani 1 1 d . . . . .
H00B H 0.851911 0.593160 0.475062 0.066 Uiso 1 1 calc R U . . .
C00D C 0.5929(5) 0.4824(2) 0.6144(4) 0.0623(9) Uani 1 1 d . . . . .
H00D H 0.566432 0.438574 0.600095 0.075 Uiso 1 1 calc R U . . .
C00E C 0.6788(5) 0.7245(2) 0.5550(5) 0.0667(10) Uani 1 1 d . . . . .
H00E H 0.696496 0.768807 0.572951 0.080 Uiso 1 1 calc R U . . .
C00F C 0.5071(3) 0.63212(18) 0.5379(3) 0.0482(7) Uani 1 1 d . . . . .
C00G C 0.1138(4) 0.6349(2) 0.2867(4) 0.0585(8) Uani 1 1 d . . . . .
H00G H 0.180423 0.667206 0.336479 0.070 Uiso 1 1 calc R U . . .
C00H C 0.4357(3) 0.55065(14) 0.2009(3) 0.0397(5) Uani 1 1 d . . . . .
C00I C 0.4668(4) 0.61929(15) 0.1630(4) 0.0486(7) Uani 1 1 d . . . . .
H00A H 0.574877 0.629910 0.205265 0.073 Uiso 1 1 calc R U . . .
H00C H 0.398758 0.647718 0.206177 0.073 Uiso 1 1 calc R U . . .
H00F H 0.446812 0.624633 0.053130 0.073 Uiso 1 1 calc R U . . .
C00J C 0.3340(8) 0.2861(3) -0.1452(6) 0.0884(15) Uani 1 1 d . . . . .
H00J H 0.318972 0.250739 -0.212252 0.106 Uiso 1 1 calc R U . . .
C00K C 0.3810(4) 0.45024(15) 0.3050(3) 0.0431(6) Uani 1 1 d . . . . .
C00L C 0.7983(5) 0.6850(2) 0.5199(5) 0.0689(10) Uani 1 1 d . . . . .
H00L H 0.895353 0.703016 0.512727 0.083 Uiso 1 1 calc R U . . .
C00M C 0.5339(5) 0.69760(18) 0.5632(4) 0.0592(8) Uani 1 1 d . . . . .
H00M H 0.454194 0.724029 0.585883 0.071 Uiso 1 1 calc R U . . .
C00N C 0.2964(3) 0.54967(15) 0.4369(3) 0.0425(6) Uani 1 1 d . . . . .
H00N H 0.264208 0.514491 0.498841 0.051 Uiso 1 1 calc R U . . .
C00O C 0.5899(3) 0.52223(15) 0.4702(3) 0.0443(6) Uani 1 1 d . . . . .
H00O H 0.669340 0.504445 0.416611 0.053 Uiso 1 1 calc R U . . .
C00P C -0.0829(5) 0.5393(3) 0.1365(6) 0.0794(13) Uani 1 1 d . . . . .
H00P H -0.149074 0.507124 0.085236 0.095 Uiso 1 1 calc R U . . .
C00Q C 0.4236(3) 0.52016(14) 0.3553(3) 0.0401(6) Uani 1 1 d . . . . .
C00R C 0.3237(7) 0.3454(3) -0.2011(5) 0.0842(13) Uani 1 1 d . . . . .
H00R H 0.307115 0.351138 -0.307285 0.101 Uiso 1 1 calc R U . . .
C00S C 0.3836(5) 0.32972(18) 0.1136(5) 0.0654(9) Uani 1 1 d . . . . .
H00S H 0.403497 0.323543 0.219738 0.079 Uiso 1 1 calc R U . . .
C00T C -0.1174(5) 0.6042(4) 0.1017(5) 0.094(2) Uani 1 1 d . . . . .
H00T H -0.205957 0.614840 0.027560 0.113 Uiso 1 1 calc R U . . .
C00U C 0.0975(5) 0.5807(3) 0.8035(4) 0.0703(11) Uani 1 1 d . . . . .
H00H H 0.035072 0.542717 0.812033 0.105 Uiso 1 1 calc R U . . .
H00I H 0.031325 0.618703 0.792438 0.105 Uiso 1 1 calc R U . . .
H00K H 0.178436 0.584895 0.894539 0.105 Uiso 1 1 calc R U . . .
C00V C -0.0232(5) 0.6528(3) 0.1747(5) 0.0743(12) Uani 1 1 d . . . . .
H00V H -0.047270 0.696423 0.152260 0.089 Uiso 1 1 calc R U . . .
C00W C 0.0469(5) 0.5214(2) 0.2450(5) 0.0669(10) Uani 1 1 d . . . . .
H00W H 0.067681 0.477579 0.267537 0.080 Uiso 1 1 calc R U . . .
C00X C 0.3373(5) 0.4024(2) -0.1028(4) 0.0654(10) Uani 1 1 d . . . . .
H00X H 0.324430 0.444305 -0.143587 0.078 Uiso 1 1 calc R U . . .
C00Y C 0.3672(7) 0.2752(2) 0.0140(7) 0.0880(15) Uani 1 1 d . . . . .
H00Y H 0.378213 0.233042 0.053433 0.106 Uiso 1 1 calc R U . . .
C1 C 0.6279(5) 0.5025(3) 0.7547(5) 0.0768(12) Uani 1 1 d . . . . .
H1A H 0.655234 0.545904 0.775540 0.092 Uiso 1 1 calc R U . . .
H1B H 0.625961 0.473622 0.835264 0.092 Uiso 1 1 calc R U . . .

loop_
_atom_site_aniso_label
_atom_site_aniso_U_11
_atom_site_aniso_U_22
_atom_site_aniso_U_33
_atom_site_aniso_U_23
_atom_site_aniso_U_13
_atom_site_aniso_U_12
O001 0.0539(12) 0.105(2) 0.0389(12) -0.0103(12) 0.0199(9) -0.0075(12)
O002 0.0831(16) 0.0462(12) 0.0481(13) 0.0030(10) 0.0225(11) -0.0082(11)
O003 0.0867(17) 0.091(2) 0.0366(12) -0.0202(13) 0.0215(11) -0.0102(15)
N004 0.0423(11) 0.0581(15) 0.0353(12) -0.0110(10) 0.0101(9) -0.0003(10)
N005 0.0613(13) 0.0399(12) 0.0324(12) -0.0031(9) 0.0119(10) -0.0025(10)
N006 0.0567(13) 0.0468(13) 0.0350(12) -0.0013(10) 0.0146(9) -0.0066(10)
C007 0.0455(13) 0.0563(17) 0.0325(13) -0.0041(11) 0.0036(10) -0.0029(12)
C008 0.0630(17) 0.0443(15) 0.0444(16) -0.0063(12) 0.0150(13) -0.0051(13)
C009 0.0442(13) 0.0656(19) 0.0338(13) -0.0077(12) 0.0076(10) 0.0003(12)
C00A 0.0538(16) 0.0642(19) 0.0378(15) -0.0048(13) 0.0080(12) 0.0027(14)
C00B 0.0504(15) 0.067(2) 0.0470(17) -0.0058(15) 0.0107(12) -0.0108(14)
C00D 0.072(2) 0.063(2) 0.0462(19) 0.0117(15) -0.0026(15) 0.0008(16)
C00E 0.084(2) 0.058(2) 0.062(2) -0.0181(17) 0.0237(18) -0.0197(18)
C00F 0.0492(14) 0.0630(18) 0.0323(13) -0.0075(12) 0.0080(11) -0.0034(13)
C00G 0.0473(15) 0.068(2) 0.061(2) 0.0003(16) 0.0120(13) 0.0074(14)
C00H 0.0462(13) 0.0427(13) 0.0307(12) 0.0020(10) 0.0083(9) -0.0016(11)
C00I 0.0642(17) 0.0429(15) 0.0397(14) -0.0025(11) 0.0127(12) -0.0074(12)
C00J 0.130(4) 0.070(3) 0.067(3) -0.038(2) 0.023(3) -0.019(3)
C00K 0.0538(14) 0.0436(14) 0.0334(13) -0.0012(11) 0.0123(10) -0.0017(11)
C00L 0.0631(19) 0.078(3) 0.065(2) -0.0122(19) 0.0109(16) -0.0350(18)
C00M 0.078(2) 0.0525(18) 0.0494(18) -0.0164(14) 0.0193(16) -0.0061(15)
C00N 0.0426(12) 0.0523(15) 0.0342(13) -0.0070(12) 0.0115(10) -0.0058(11)
C00O 0.0435(13) 0.0487(15) 0.0395(14) -0.0021(11) 0.0053(10) -0.0008(11)
C00P 0.055(2) 0.105(4) 0.071(3) -0.020(3) -0.0036(18) -0.005(2)
C00Q 0.0455(13) 0.0460(13) 0.0297(12) -0.0014(10) 0.0094(10) -0.0031(11)
C00R 0.128(4) 0.075(3) 0.050(2) -0.024(2) 0.018(2) -0.008(3)
C00S 0.093(3) 0.0476(19) 0.056(2) -0.0079(15) 0.0148(18) -0.0020(17)
C00T 0.0440(17) 0.183(7) 0.051(2) -0.009(3) -0.0024(15) 0.018(3)
C00U 0.0628(19) 0.111(3) 0.0439(18) 0.000(2) 0.0276(15) 0.002(2)
C00V 0.071(2) 0.092(3) 0.061(2) 0.019(2) 0.0149(18) 0.030(2)
C00W 0.060(2) 0.071(2) 0.066(2) -0.0163(19) 0.0034(16) -0.0114(17)
C00X 0.090(3) 0.055(2) 0.0492(19) -0.0179(16) 0.0088(17) -0.0070(17)
C00Y 0.129(4) 0.049(2) 0.084(3) -0.018(2) 0.018(3) -0.015(2)
C1 0.080(3) 0.098(3) 0.044(2) 0.012(2) -0.0064(17) -0.024(2)

loop_
_atom_type_symbol
_atom_type_description
_atom_type_scat_dispersion_real
_atom_type_scat_dispersion_imag
_atom_type_scat_source
C C 0.0033 0.0016 'International Tables Vol C Tables 4.2.6.8 and 6.1.1.4'
H H 0.0000 0.0000 'International Tables Vol C Tables 4.2.6.8 and 6.1.1.4'
N N 0.0061 0.0033 'International Tables Vol C Tables 4.2.6.8 and 6.1.1.4'
O O 0.0106 0.0060 'International Tables Vol C Tables 4.2.6.8 and 6.1.1.4'

loop_
_geom_angle_atom_site_label_1
_geom_angle_atom_site_label_2
_geom_angle_atom_site_label_3
_geom_angle
_geom_angle_site_symmetry_1
_geom_angle_site_symmetry_3
_geom_angle_publ_flag
C00A O001 C00U 115.2(3) . . ?
C00A N004 C00F 118.8(2) . . ?
C00A N004 C00N 119.2(3) . . ?
C00F N004 C00N 120.6(2) . . ?
C008 N005 N006 118.2(2) . . ?
C00K N005 N006 112.0(2) . . ?
C00K N005 C008 129.7(3) . . ?
N005 N006 H006 125.7 . . ?
C00H N006 N005 108.7(2) . . ?
C00H N006 H006 125.7 . . ?
C00B C007 C00F 120.5(3) . . ?
C00B C007 C00O 122.1(3) . . ?
C00F C007 C00O 117.4(3) . . ?
C00S C008 N005 120.0(3) . . ?
C00S C008 C00X 121.2(3) . . ?
C00X C008 N005 118.7(3) . . ?
C00G C009 C00N 121.8(3) . . ?
C00G C009 C00W 119.0(3) . . ?
C00W C009 C00N 119.2(3) . . ?
O001 C00A N004 111.7(3) . . ?
O003 C00A O001 125.0(3) . . ?
O003 C00A N004 123.3(3) . . ?
C007 C00B H00B 119.8 . . ?
C00L C00B C007 120.4(4) . . ?
C00L C00B H00B 119.8 . . ?
C00O C00D H00D 116.4 . . ?
C1 C00D H00D 116.4 . . ?
C1 C00D C00O 127.1(4) . . ?
C00L C00E H00E 120.0 . . ?
C00M C00E H00E 120.0 . . ?
C00M C00E C00L 119.9(4) . . ?
C007 C00F N004 117.9(3) . . ?
C00M C00F N004 122.9(3) . . ?
C00M C00F C007 119.3(3) . . ?
C009 C00G H00G 119.5 . . ?
C009 C00G C00V 120.9(4) . . ?
C00V C00G H00G 119.5 . . ?
N006 C00H C00I 118.3(3) . . ?
N006 C00H C00Q 111.9(3) . . ?
C00I C00H C00Q 129.7(3) . . ?
C00H C00I H00A 109.5 . . ?
C00H C00I H00C 109.5 . . ?
C00H C00I H00F 109.5 . . ?
H00A C00I H00C 109.5 . . ?
H00A C00I H00F 109.5 . . ?
H00C C00I H00F 109.5 . . ?
C00R C00J H00J 119.5 . . ?
C00R C00J C00Y 120.9(4) . . ?
C00Y C00J H00J 119.5 . . ?
O002 C00K N005 126.3(3) . . ?
O002 C00K C00Q 127.1(3) . . ?
N005 C00K C00Q 106.6(2) . . ?
C00B C00L C00E 119.5(3) . . ?
C00B C00L H00L 120.2 . . ?
C00E C00L H00L 120.2 . . ?
C00E C00M H00M 119.8 . . ?
C00F C00M C00E 120.4(4) . . ?
C00F C00M H00M 119.8 . . ?
N004 C00N C009 113.3(3) . . ?
N004 C00N H00N 106.3 . . ?
N004 C00N C00Q 112.2(2) . . ?
C009 C00N H00N 106.3 . . ?
C009 C00N C00Q 112.0(2) . . ?
C00Q C00N H00N 106.3 . . ?
C007 C00O C00D 113.0(3) . . ?
C007 C00O H00O 108.2 . . ?
C007 C00O C00Q 106.2(2) . . ?
C00D C00O H00O 108.2 . . ?
C00D C00O C00Q 112.8(3) . . ?
C00Q C00O H00O 108.2 . . ?
C00T C00P H00P 119.3 . . ?
C00W C00P H00P 119.3 . . ?
C00W C00P C00T 121.4(4) . . ?
C00H C00Q C00K 100.3(2) . . ?
C00H C00Q C00N 116.0(2) . . ?
C00H C00Q C00O 110.4(2) . . ?
C00K C00Q C00N 110.5(2) . . ?
C00K C00Q C00O 110.3(2) . . ?
C00N C00Q C00O 109.1(2) . . ?
C00J C00R H00R 118.9 . . ?
C00J C00R C00X 122.1(4) . . ?
C00X C00R H00R 118.9 . . ?
C008 C00S H00S 119.9 . . ?
C008 C00S C00Y 120.3(4) . . ?
C00Y C00S H00S 119.9 . . ?
C00P C00T H00T 119.5 . . ?
C00V C00T C00P 121.0(4) . . ?
C00V C00T H00T 119.5 . . ?
O001 C00U H00H 109.5 . . ?
O001 C00U H00I 109.5 . . ?
O001 C00U H00K 109.5 . . ?
H00H C00U H00I 109.5 . . ?
H00H C00U H00K 109.5 . . ?
H00I C00U H00K 109.5 . . ?
C00G C00V H00V 120.9 . . ?
C00T C00V C00G 118.2(5) . . ?
C00T C00V H00V 120.9 . . ?
C009 C00W H00W 120.3 . . ?
C00P C00W C009 119.4(4) . . ?
C00P C00W H00W 120.3 . . ?
C008 C00X C00R 116.9(4) . . ?
C008 C00X H00X 121.6 . . ?
C00R C00X H00X 121.6 . . ?
C00J C00Y C00S 118.5(4) . . ?
C00J C00Y H00Y 120.8 . . ?
C00S C00Y H00Y 120.8 . . ?
C00D C1 H1A 120.0 . . ?
C00D C1 H1B 120.0 . . ?
H1A C1 H1B 120.0 . . ?

loop_
_geom_bond_atom_site_label_1
_geom_bond_atom_site_label_2
_geom_bond_distance
_geom_bond_site_symmetry_2
_geom_bond_publ_flag
O001 C00A 1.340(5) . ?
O001 C00U 1.423(4) . ?
O002 C00K 1.224(4) . ?
O003 C00A 1.232(4) . ?
N004 C00A 1.381(4) . ?
N004 C00F 1.426(4) . ?
N004 C00N 1.470(4) . ?
N005 N006 1.422(4) . ?
N005 C008 1.415(4) . ?
N005 C00K 1.357(4) . ?
N006 H006 0.8600 . ?
N006 C00H 1.287(4) . ?
C007 C00B 1.381(4) . ?
C007 C00F 1.388(4) . ?
C007 C00O 1.507(4) . ?
C008 C00S 1.370(5) . ?
C008 C00X 1.381(5) . ?
C009 C00G 1.386(5) . ?
C009 C00N 1.526(4) . ?
C009 C00W 1.410(5) . ?
C00B H00B 0.9300 . ?
C00B C00L 1.367(6) . ?
C00D H00D 0.9300 . ?
C00D C00O 1.511(5) . ?
C00D C1 1.286(6) . ?
C00E H00E 0.9300 . ?
C00E C00L 1.396(7) . ?
C00E C00M 1.384(6) . ?
C00F C00M 1.373(5) . ?
C00G H00G 0.9300 . ?
C00G C00V 1.433(5) . ?
C00H C00I 1.484(4) . ?
C00H C00Q 1.526(4) . ?
C00I H00A 0.9600 . ?
C00I H00C 0.9600 . ?
C00I H00F 0.9600 . ?
C00J H00J 0.9300 . ?
C00J C00R 1.310(8) . ?
C00J C00Y 1.399(8) . ?
C00K C00Q 1.525(4) . ?
C00L H00L 0.9300 . ?
C00M H00M 0.9300 . ?
C00N H00N 0.9800 . ?
C00N C00Q 1.554(4) . ?
C00O H00O 0.9800 . ?
C00O C00Q 1.588(4) . ?
C00P H00P 0.9300 . ?
C00P C00T 1.386(9) . ?
C00P C00W 1.374(6) . ?
C00R H00R 0.9300 . ?
C00R C00X 1.447(5) . ?
C00S H00S 0.9300 . ?
C00S C00Y 1.413(6) . ?
C00T H00T 0.9300 . ?
C00T C00V 1.366(9) . ?
C00U H00H 0.9600 . ?
C00U H00I 0.9600 . ?
C00U H00K 0.9600 . ?
C00V H00V 0.9300 . ?
C00W H00W 0.9300 . ?
C00X H00X 0.9300 . ?
C00Y H00Y 0.9300 . ?
C1 H1A 0.9300 . ?
C1 H1B 0.9300 . ?

loop_
_geom_torsion_atom_site_label_1
_geom_torsion_atom_site_label_2
_geom_torsion_atom_site_label_3
_geom_torsion_atom_site_label_4
_geom_torsion
_geom_torsion_site_symmetry_1
_geom_torsion_site_symmetry_2
_geom_torsion_site_symmetry_3
_geom_torsion_site_symmetry_4
_geom_torsion_publ_flag
O002 C00K C00Q C00H -172.8(3) . . . . ?
O002 C00K C00Q C00N -49.9(4) . . . . ?
O002 C00K C00Q C00O 70.8(4) . . . . ?
N004 C00F C00M C00E 179.6(3) . . . . ?
N004 C00N C00Q C00H -92.7(3) . . . . ?
N004 C00N C00Q C00K 154.0(2) . . . . ?
N004 C00N C00Q C00O 32.6(3) . . . . ?
N005 N006 C00H C00I 179.8(3) . . . . ?
N005 N006 C00H C00Q 2.0(3) . . . . ?
N005 C008 C00S C00Y -177.7(4) . . . . ?
N005 C008 C00X C00R 176.8(4) . . . . ?
N005 C00K C00Q C00H 7.1(3) . . . . ?
N005 C00K C00Q C00N 130.1(3) . . . . ?
N005 C00K C00Q C00O -109.3(3) . . . . ?
N006 N005 C008 C00S 163.0(3) . . . . ?
N006 N005 C008 C00X -16.1(5) . . . . ?
N006 N005 C00K O002 173.2(3) . . . . ?
N006 N005 C00K C00Q -6.8(3) . . . . ?
N006 C00H C00Q C00K -5.6(3) . . . . ?
N006 C00H C00Q C00N -124.6(3) . . . . ?
N006 C00H C00Q C00O 110.8(3) . . . . ?
C007 C00B C00L C00E 1.5(6) . . . . ?
C007 C00F C00M C00E -0.3(5) . . . . ?
C007 C00O C00Q C00H 65.8(3) . . . . ?
C007 C00O C00Q C00K 175.8(2) . . . . ?
C007 C00O C00Q C00N -62.7(3) . . . . ?
C008 N005 N006 C00H 179.1(3) . . . . ?
C008 N005 C00K O002 -2.2(5) . . . . ?
C008 N005 C00K C00Q 177.9(3) . . . . ?
C008 C00S C00Y C00J -1.3(8) . . . . ?
C009 C00G C00V C00T -1.0(6) . . . . ?
C009 C00N C00Q C00H 36.0(3) . . . . ?
C009 C00N C00Q C00K -77.3(3) . . . . ?
C009 C00N C00Q C00O 161.3(3) . . . . ?
C00A N004 C00F C007 128.2(3) . . . . ?
C00A N004 C00F C00M -51.7(4) . . . . ?
C00A N004 C00N C009 82.8(3) . . . . ?
C00A N004 C00N C00Q -149.2(3) . . . . ?
C00B C007 C00F N004 -179.2(3) . . . . ?
C00B C007 C00F C00M 0.8(5) . . . . ?
C00B C007 C00O C00D 103.5(4) . . . . ?
C00B C007 C00O C00Q -132.3(3) . . . . ?
C00D C00O C00Q C00H -169.9(3) . . . . ?
C00D C00O C00Q C00K -59.9(3) . . . . ?
C00D C00O C00Q C00N 61.6(3) . . . . ?
C00F N004 C00A O001 -173.5(3) . . . . ?
C00F N004 C00A O003 7.3(5) . . . . ?
C00F N004 C00N C009 -111.0(3) . . . . ?
C00F N004 C00N C00Q 17.0(4) . . . . ?
C00F C007 C00B C00L -1.4(5) . . . . ?
C00F C007 C00O C00D -78.2(3) . . . . ?
C00F C007 C00O C00Q 46.0(3) . . . . ?
C00G C009 C00N N004 22.4(4) . . . . ?
C00G C009 C00N C00Q -105.7(3) . . . . ?
C00G C009 C00W C00P 0.4(6) . . . . ?
C00I C00H C00Q C00K 176.9(3) . . . . ?
C00I C00H C00Q C00N 57.9(4) . . . . ?
C00I C00H C00Q C00O -66.7(4) . . . . ?
C00J C00R C00X C008 3.4(8) . . . . ?
C00K N005 N006 C00H 3.2(3) . . . . ?
C00K N005 C008 C00S -21.9(5) . . . . ?
C00K N005 C008 C00X 159.0(4) . . . . ?
C00L C00E C00M C00F 0.4(6) . . . . ?
C00M C00E C00L C00B -1.0(6) . . . . ?
C00N N004 C00A O001 -7.1(4) . . . . ?
C00N N004 C00A O003 173.7(3) . . . . ?
C00N N004 C00F C007 -38.0(4) . . . . ?
C00N N004 C00F C00M 142.0(3) . . . . ?
C00N C009 C00G C00V 177.9(3) . . . . ?
C00N C009 C00W C00P -177.2(4) . . . . ?
C00O C007 C00B C00L 176.9(3) . . . . ?
C00O C007 C00F N004 2.4(4) . . . . ?
C00O C007 C00F C00M -177.6(3) . . . . ?
C00P C00T C00V C00G 0.9(7) . . . . ?
C00R C00J C00Y C00S 2.4(9) . . . . ?
C00S C008 C00X C00R -2.3(6) . . . . ?
C00T C00P C00W C009 -0.6(7) . . . . ?
C00U O001 C00A O003 -2.2(6) . . . . ?
C00U O001 C00A N004 178.6(3) . . . . ?
C00W C009 C00G C00V 0.4(5) . . . . ?
C00W C009 C00N N004 -160.1(3) . . . . ?
C00W C009 C00N C00Q 71.8(4) . . . . ?
C00W C00P C00T C00V -0.1(8) . . . . ?
C00X C008 C00S C00Y 1.4(6) . . . . ?
C00Y C00J C00R C00X -3.4(9) . . . . ?
C1 C00D C00O C007 -2.7(6) . . . . ?
C1 C00D C00O C00Q -123.2(5) . . . . ?

loop_
_smtbx_masks_void_nr
_smtbx_masks_void_average_x
_smtbx_masks_void_average_y
_smtbx_masks_void_average_z
_smtbx_masks_void_volume
_smtbx_masks_void_count_electrons
_smtbx_masks_void_content
1 0.131 -0.164 -0.541 257.3 103.8 ?
2 -0.131 0.336 -0.408 257.3 103.8 ?
